data_7008379
loop_
_publ_author_name
'Novio, Fernando'
'Mas-Ballest\'e, Rub\'en'
'Gallardo, Iluminada'
'Gonz\'alez-Duarte, Pilar'
'Lled\'os, Agust\'i'
'Vila, Neus'

_publ_section_title
;
 Influence of the terminal ligands on the redox properties of the
 {Pt2(mu-S)2} core in [Pt2(Ph2X(CH2)2XPh2)2(mu-S)2] (X = P or As)
 complexes and on their reactivity towards metal centres, protic acids
 and organic electrophiles.
;
_journal_issue 16
_journal_name_full 'Dalton transactions (Cambridge, England : 2003)'
_journal_page_first 2742
_journal_page_last 2753
_journal_paper_doi 10.1039/b502196k
_journal_year 2005
_chemical_absolute_configuration ad
_chemical_compound_source 'synthesis as described'
_chemical_formula_moiety 'C104 H96 As8 Pt4 S4 Zn, 2(C24 H20 B)'
_chemical_formula_sum 'C152 H136 As8 B2 Pt4 S4 Zn'
_chemical_formula_weight 3557.56
_chemical_name_common
;
tetrakis((mu!3$-Sulfido)-(1,2-bis(diphenylarsino)ethane)-
platinum)-zinc(ii) bis(tetraphenylborate)
;
_chemical_name_systematic
;
tetrakis((\m~3~-Sulfido)-(1,2-bis(diphenylarsino)ethane)-platinum)-zinc(ii)
bis(tetraphenylborate)
;
_space_group_IT_number 96
_symmetry_cell_setting tetragonal
_symmetry_Int_Tables_number 96
_symmetry_space_group_name_Hall 'P 4nw 2abw'
_symmetry_space_group_name_H-M 'P 43 21 2'
_atom_sites_solution_hydrogens geom
_atom_sites_solution_primary direct
_atom_sites_solution_secondary difmap
_audit_conform_dict_location ftp://ftp.iucr.org/pub/cif_core.dic
_audit_conform_dict_name cif_core.dic
_audit_conform_dict_version 2.2
_audit_creation_date 2004-06-21T17:42:59-00:00
_audit_creation_method 'WinGX routine CIF_UPDATE'
_cell_angle_alpha 90
_cell_angle_beta 90
_cell_angle_gamma 90
_cell_formula_units_Z 4
_cell_length_a 18.1852(11)
_cell_length_b 18.1852(11)
_cell_length_c 48.087(3)
_cell_measurement_reflns_used 3861
_cell_measurement_temperature 120.0(1)
_cell_measurement_theta_max 22.02
_cell_measurement_theta_min 2.24
_cell_measurement_wavelength 0.71073
_cell_volume 15902.4(17)
_computing_cell_refinement 'SAINT+ (Bruker AXS)'
_computing_data_collection 'SMART (Bruker AXS)'
_computing_data_reduction 'SAINT+ (Bruker AXS)'
_computing_molecular_graphics 'Ortep-3 for Windows (Farrugia, 1997)'
_computing_publication_material 'WinGX publication routines (Farrugia, 1999)'
_computing_structure_refinement 'SHELXL-97 (Sheldrick, 1997)'
_computing_structure_solution 'DIRDIF-99 (Beurskens et al., 1999)'
_diffrn_ambient_temperature 120.0(1)
_diffrn_measured_fraction_theta_full 0.999
_diffrn_measured_fraction_theta_max 0.999
_diffrn_measurement_device_type 'CCD area detector'
_diffrn_measurement_method '\w scans'
_diffrn_radiation_monochromator graphite
_diffrn_radiation_probe x-ray
_diffrn_radiation_type MoK\a
_diffrn_radiation_wavelength 0.71073
_diffrn_reflns_av_R_equivalents 0.10
_diffrn_reflns_av_unetI/netI 0.0517
_diffrn_reflns_limit_h_max 14
_diffrn_reflns_limit_h_min -14
_diffrn_reflns_limit_k_max 20
_diffrn_reflns_limit_k_min 0
_diffrn_reflns_limit_l_max 55
_diffrn_reflns_limit_l_min 0
_diffrn_reflns_number 114465
_diffrn_reflns_theta_full 24.14
_diffrn_reflns_theta_max 24.14
_diffrn_reflns_theta_min 1.4
_exptl_absorpt_coefficient_mu 5.403
_exptl_absorpt_correction_T_max 0.523
_exptl_absorpt_correction_T_min 0.311
_exptl_absorpt_correction_type multi-scan
_exptl_absorpt_process_details
;
SADABS: G.M.Sheldrick. (2000) University of Gottingen, Germany.
;
_exptl_crystal_colour colourless
_exptl_crystal_density_diffrn 1.486
_exptl_crystal_density_method 'not measured'
_exptl_crystal_description prism
_exptl_crystal_F_000 6912
_exptl_crystal_size_max 0.17
_exptl_crystal_size_mid 0.16
_exptl_crystal_size_min 0.12
_platon_squeeze_details
; See Abstracts:
M05 (page 66) ACA-94 Atlanta, USA.
ACA-98 Arlington, USA
P.v.d.Sluis and A.L.Spek, Acta Crystallogr., Sect A 1990, 46, 194-201.
;
_refine_diff_density_max 0.718
_refine_diff_density_min -1.853
_refine_diff_density_rms 0.167
_refine_ls_abs_structure_details 'Flack H D (1983), Acta Cryst. A39, 876-881'
_refine_ls_abs_structure_Flack -0.062(9)
_refine_ls_extinction_method none
_refine_ls_goodness_of_fit_ref 1.058
_refine_ls_hydrogen_treatment mixed
_refine_ls_matrix_type full
_refine_ls_number_parameters 771
_refine_ls_number_reflns 12686
_refine_ls_number_restraints 0
_refine_ls_restrained_S_all 1.058
_refine_ls_R_factor_all 0.0613
_refine_ls_R_factor_gt 0.0436
_refine_ls_shift/su_max 0.004
_refine_ls_shift/su_mean 0
_refine_ls_structure_factor_coef Fsqd
_refine_ls_weighting_details 'calc w=1/[\s^2^(Fo^2^)+(0.0561P)^2^+63.7602P] where P=(Fo^2^+2Fc^2^)/3'
_refine_ls_weighting_scheme calc
_refine_ls_wR_factor_gt 0.1009
_refine_ls_wR_factor_ref 0.1088
_reflns_number_gt 10587
_reflns_number_total 12686
_reflns_threshold_expression >2sigma(I)
_cod_data_source_file b502196k.txt
_cod_data_source_block ub02fb1n
_cod_depositor_comments
;
The following automatic conversions were performed:
'_symmetry_cell_setting' value 'Tetragonal' changed to 'tetragonal'
according to '/home/saulius/struct/CIF-dictionaries/cif_core.dic'
dictionary named 'cif_core.dic' version 2.4.1 from 2010-06-29.

Automatic conversion script
Id: cif_fix_enum 1527 2010-12-29 10:47:43Z saulius 
;
_cod_original_cell_volume 15902.3(17)
_cod_original_sg_symbol_H-M 'P43 21 2'
_cod_original_formula_sum 'C152 H136 As8 B2 Pt4 S4 Zn1'
_cod_database_code 7008379

loop_
_symmetry_equiv_pos_as_xyz
'x, y, z'
'-y+1/2, x+1/2, z+3/4'
'-x, -y, z+1/2'
'y+1/2, -x+1/2, z+1/4'
'-x+1/2, y+1/2, -z+3/4'
'y, x, -z'
'x+1/2, -y+1/2, -z+1/4'
'-y, -x, -z+1/2'

loop_
_atom_site_label
_atom_site_type_symbol
_atom_site_fract_x
_atom_site_fract_y
_atom_site_fract_z
_atom_site_U_iso_or_equiv
_atom_site_adp_type
_atom_site_occupancy
_atom_site_symmetry_multiplicity
_atom_site_calc_flag
_atom_site_refinement_flags
_atom_site_disorder_assembly
_atom_site_disorder_group
Zn Zn 0.44183(7) 0.44183(7) 0 0.0218(4) Uani 1 2 d S . .
Pt1 Pt 0.48928(2) 0.59293(2) 0.017201(8) 0.01919(10) Uani 1 1 d . . .
S2 S 0.54331(14) 0.47920(14) 0.02776(5) 0.0199(6) Uani 1 1 d . . .
As3 As 0.44735(6) 0.71207(6) 0.00578(2) 0.0222(2) Uani 1 1 d . . .
C4 C 0.4305(6) 0.7628(6) 0.0407(2) 0.028(3) Uani 1 1 d . . .
H4A H 0.4305 0.8166 0.0375 0.033 Uiso 1 1 calc R . .
H4B H 0.3818 0.7487 0.0482 0.033 Uiso 1 1 calc R . .
C5 C 0.4913(6) 0.7424(6) 0.0617(2) 0.030(3) Uani 1 1 d . . .
H5A H 0.48 0.7633 0.0802 0.036 Uiso 1 1 calc R . .
H5B H 0.5394 0.7619 0.0554 0.036 Uiso 1 1 calc R . .
As6 As 0.49403(6) 0.63576(6) 0.06342(2) 0.0221(3) Uani 1 1 d . . .
C11 C 0.3601(6) 0.7293(6) -0.0162(2) 0.030(3) Uani 1 1 d . . .
C12 C 0.3470(7) 0.6849(7) -0.0386(2) 0.042(3) Uani 1 1 d . . .
H12 H 0.3804 0.6468 -0.0434 0.05 Uiso 1 1 calc R . .
C13 C 0.2848(9) 0.6967(9) -0.0541(3) 0.065(5) Uani 1 1 d . . .
H13 H 0.2764 0.6657 -0.0697 0.078 Uiso 1 1 calc R . .
C14 C 0.2341(7) 0.7501(8) -0.0485(3) 0.049(4) Uani 1 1 d . . .
H14 H 0.1926 0.7586 -0.0601 0.059 Uiso 1 1 calc R . .
C15 C 0.2478(7) 0.7916(8) -0.0243(3) 0.044(3) Uani 1 1 d . . .
H15 H 0.2127 0.8272 -0.0186 0.053 Uiso 1 1 calc R . .
C16 C 0.3109(7) 0.7820(6) -0.0087(3) 0.038(3) Uani 1 1 d . . .
H16 H 0.3199 0.812 0.0071 0.046 Uiso 1 1 calc R . .
C21 C 0.5221(6) 0.7722(6) -0.0106(2) 0.028(3) Uani 1 1 d . . .
C22 C 0.5057(6) 0.8321(6) -0.0274(2) 0.025(2) Uani 1 1 d . . .
H22 H 0.4556 0.8432 -0.0311 0.03 Uiso 1 1 calc R . .
C23 C 0.5598(8) 0.8761(7) -0.0390(3) 0.048(4) Uani 1 1 d . . .
H23 H 0.5472 0.9151 -0.0513 0.057 Uiso 1 1 calc R . .
C24 C 0.6321(8) 0.8622(6) -0.0325(3) 0.041(3) Uani 1 1 d . . .
H24 H 0.6703 0.893 -0.0392 0.049 Uiso 1 1 calc R . .
C25 C 0.6480(6) 0.8010(8) -0.0154(3) 0.046(3) Uani 1 1 d . . .
H25 H 0.6977 0.7915 -0.0106 0.055 Uiso 1 1 calc R . .
C26 C 0.5961(7) 0.7562(6) -0.00593(19) 0.026(3) Uani 1 1 d . . .
H26 H 0.6094 0.7132 0.004 0.031 Uiso 1 1 calc R . .
C31 C 0.5768(6) 0.6080(6) 0.0859(2) 0.028(3) Uani 1 1 d . . .
C32 C 0.6455(8) 0.6017(8) 0.0741(3) 0.054(4) Uani 1 1 d . . .
H32 H 0.6509 0.6125 0.0549 0.064 Uiso 1 1 calc R . .
C33 C 0.7074(8) 0.5801(10) 0.0891(3) 0.068(5) Uani 1 1 d . . .
H33 H 0.7544 0.5761 0.0806 0.082 Uiso 1 1 calc R . .
C34 C 0.6965(10) 0.5642(9) 0.1181(3) 0.067(5) Uani 1 1 d . . .
H34 H 0.7374 0.5514 0.1294 0.08 Uiso 1 1 calc R . .
C35 C 0.6268(9) 0.5674(8) 0.1297(3) 0.058(4) Uani 1 1 d . . .
H35 H 0.6197 0.5545 0.1487 0.069 Uiso 1 1 calc R . .
C36 C 0.5670(7) 0.5896(6) 0.1136(2) 0.035(3) Uani 1 1 d . . .
H36 H 0.5194 0.5921 0.1216 0.042 Uiso 1 1 calc R . .
C41 C 0.4067(7) 0.6131(6) 0.0841(2) 0.033(3) Uani 1 1 d . . .
C42 C 0.3885(8) 0.6522(7) 0.1081(3) 0.043(3) Uani 1 1 d . . .
H42 H 0.4218 0.6883 0.1149 0.052 Uiso 1 1 calc R . .
C43 C 0.3248(10) 0.6406(8) 0.1222(3) 0.063(5) Uani 1 1 d . . .
H43 H 0.3146 0.6669 0.1388 0.075 Uiso 1 1 calc R . .
C44 C 0.2772(8) 0.5920(9) 0.1123(3) 0.061(4) Uani 1 1 d . . .
H44 H 0.2312 0.5858 0.1213 0.074 Uiso 1 1 calc R . .
C45 C 0.2936(8) 0.5490(8) 0.0883(3) 0.051(4) Uani 1 1 d . . .
H45 H 0.2607 0.5122 0.0818 0.062 Uiso 1 1 calc R . .
C46 C 0.3586(7) 0.5628(8) 0.0751(3) 0.045(3) Uani 1 1 d . . .
H46 H 0.3702 0.5355 0.0589 0.054 Uiso 1 1 calc R . .
Pt51 Pt 0.38922(2) 0.29398(2) 0.020114(8) 0.02130(10) Uani 1 1 d . . .
S52 S 0.33456(14) 0.41027(15) 0.02565(5) 0.0211(6) Uani 1 1 d . . .
As53 As 0.43980(7) 0.17738(6) 0.01163(2) 0.0265(3) Uani 1 1 d . . .
C54 C 0.4656(8) 0.1353(7) 0.0480(2) 0.040(3) Uani 1 1 d . . .
H54A H 0.4733 0.0816 0.0463 0.048 Uiso 1 1 calc R . .
H54B H 0.5115 0.1578 0.0551 0.048 Uiso 1 1 calc R . .
C55 C 0.4020(8) 0.1512(7) 0.0680(3) 0.044(3) Uani 1 1 d . . .
H55A H 0.4166 0.1379 0.0872 0.053 Uiso 1 1 calc R . .
H55B H 0.3588 0.1211 0.0629 0.053 Uiso 1 1 calc R . .
As56 As 0.37642(7) 0.25476(6) 0.06651(2) 0.0264(3) Uani 1 1 d . . .
C61 C 0.5255(7) 0.1701(6) -0.0126(2) 0.034(3) Uani 1 1 d . . .
C62 C 0.5393(8) 0.1092(8) -0.0279(3) 0.048(4) Uani 1 1 d . . .
H62 H 0.5071 0.0682 -0.027 0.058 Uiso 1 1 calc R . .
C63 C 0.6007(7) 0.1069(8) -0.0451(3) 0.061(5) Uani 1 1 d . . .
H63 H 0.6088 0.0662 -0.057 0.073 Uiso 1 1 calc R . .
C64 C 0.6504(8) 0.1654(9) -0.0444(3) 0.058(4) Uani 1 1 d . . .
H64 H 0.6938 0.1627 -0.0553 0.07 Uiso 1 1 calc R . .
C65 C 0.6380(7) 0.2276(7) -0.0282(3) 0.041(3) Uani 1 1 d . . .
H65 H 0.6713 0.2678 -0.0287 0.05 Uiso 1 1 calc R . .
C66 C 0.5780(7) 0.2296(7) -0.0118(3) 0.041(3) Uani 1 1 d . . .
H66 H 0.5702 0.2701 0.0003 0.049 Uiso 1 1 calc R . .
C71 C 0.3696(7) 0.1101(6) -0.0060(3) 0.037(3) Uani 1 1 d . . .
C72 C 0.3717(10) 0.0360(8) 0.0003(3) 0.063(5) Uani 1 1 d . . .
H72 H 0.4083 0.018 0.0127 0.076 Uiso 1 1 calc R . .
C73 C 0.3209(10) -0.0125(8) -0.0111(3) 0.067(5) Uani 1 1 d . . .
H73 H 0.3196 -0.0631 -0.0062 0.08 Uiso 1 1 calc R . .
C74 C 0.2696(9) 0.0196(10) -0.0311(3) 0.067(5) Uani 1 1 d . . .
H74 H 0.2352 -0.0117 -0.0401 0.08 Uiso 1 1 calc R . .
C75 C 0.2693(9) 0.0894(9) -0.0370(3) 0.063(5) Uani 1 1 d . . .
H75 H 0.2362 0.1071 -0.0507 0.076 Uiso 1 1 calc R . .
C76 C 0.3168(8) 0.1391(8) -0.0238(3) 0.051(4) Uani 1 1 d . . .
H76 H 0.3129 0.1906 -0.0268 0.062 Uiso 1 1 calc R . .
C81 C 0.2862(7) 0.2646(7) 0.0866(3) 0.040(3) Uani 1 1 d . . .
C82 C 0.2507(9) 0.3312(8) 0.0875(3) 0.062(5) Uani 1 1 d . . .
H82 H 0.2714 0.3718 0.0778 0.074 Uiso 1 1 calc R . .
C83 C 0.1845(9) 0.3417(11) 0.1025(3) 0.074(6) Uani 1 1 d . . .
H83 H 0.1594 0.3875 0.1019 0.089 Uiso 1 1 calc R . .
C84 C 0.1577(9) 0.2850(11) 0.1178(3) 0.066(5) Uani 1 1 d . . .
H84 H 0.1145 0.2911 0.1286 0.08 Uiso 1 1 calc R . .
C85 C 0.1931(9) 0.2198(11) 0.1174(3) 0.072(5) Uani 1 1 d . . .
H85 H 0.1732 0.1798 0.1277 0.086 Uiso 1 1 calc R . .
C86 C 0.2573(8) 0.2095(9) 0.1026(3) 0.063(4) Uani 1 1 d . . .
H86 H 0.2818 0.1634 0.1035 0.075 Uiso 1 1 calc R . .
C91 C 0.4445(7) 0.3029(7) 0.0920(2) 0.036(3) Uani 1 1 d . . .
C92 C 0.4474(8) 0.2813(8) 0.1196(2) 0.046(4) Uani 1 1 d . . .
H92 H 0.4183 0.2413 0.126 0.055 Uiso 1 1 calc R . .
C93 C 0.4938(8) 0.3193(9) 0.1379(3) 0.057(4) Uani 1 1 d . . .
H93 H 0.4975 0.304 0.1568 0.068 Uiso 1 1 calc R . .
C94 C 0.5332(8) 0.3772(8) 0.1289(3) 0.053(4) Uani 1 1 d . . .
H94 H 0.5637 0.4035 0.1415 0.064 Uiso 1 1 calc R . .
C95 C 0.5291(7) 0.3987(7) 0.1011(2) 0.043(3) Uani 1 1 d . . .
H95 H 0.5562 0.4401 0.0948 0.051 Uiso 1 1 calc R . .
C96 C 0.4866(7) 0.3606(7) 0.0833(2) 0.039(3) Uani 1 1 d . . .
H96 H 0.4859 0.3742 0.0642 0.047 Uiso 1 1 calc R . .
C101 C 0.9432(7) 0.4977(6) 0.1171(2) 0.030(3) Uani 1 1 d . . .
C102 C 0.8768(7) 0.4584(7) 0.1168(2) 0.034(3) Uani 1 1 d . . .
H102 H 0.8402 0.4695 0.1303 0.041 Uiso 1 1 calc R . .
C103 C 0.8631(7) 0.4042(7) 0.0975(2) 0.033(3) Uani 1 1 d . . .
H103 H 0.8164 0.3808 0.0975 0.04 Uiso 1 1 calc R . .
C104 C 0.9133(9) 0.3832(7) 0.0784(2) 0.045(4) Uani 1 1 d . . .
H104 H 0.9028 0.3451 0.0655 0.054 Uiso 1 1 calc R . .
C105 C 0.9816(8) 0.4193(7) 0.0782(2) 0.040(3) Uani 1 1 d . . .
H105 H 1.0188 0.405 0.0654 0.048 Uiso 1 1 calc R . .
C106 C 0.9941(7) 0.4757(6) 0.0968(2) 0.029(3) Uani 1 1 d . . .
H106 H 1.0396 0.5012 0.0957 0.035 Uiso 1 1 calc R . .
C111 C 1.0033(6) 0.6297(6) 0.1234(2) 0.024(2) Uani 1 1 d . . .
C112 C 0.9681(7) 0.6624(6) 0.1004(2) 0.035(3) Uani 1 1 d . . .
H112 H 0.924 0.6404 0.0939 0.041 Uiso 1 1 calc R . .
C113 C 0.9939(9) 0.7249(7) 0.0866(3) 0.048(4) Uani 1 1 d . . .
H113 H 0.9669 0.7465 0.0718 0.058 Uiso 1 1 calc R . .
C114 C 1.0623(8) 0.7553(8) 0.0957(2) 0.045(4) Uani 1 1 d . . .
H114 H 1.083 0.7965 0.0864 0.054 Uiso 1 1 calc R . .
C115 C 1.0981(7) 0.7241(7) 0.1180(3) 0.044(3) Uani 1 1 d . . .
H115 H 1.1432 0.7451 0.1241 0.053 Uiso 1 1 calc R . .
C116 C 1.0707(7) 0.6633(6) 0.1320(3) 0.033(3) Uani 1 1 d . . .
H116 H 1.097 0.6438 0.1474 0.039 Uiso 1 1 calc R . .
C121 C 0.8900(6) 0.5904(7) 0.1561(2) 0.031(3) Uani 1 1 d . . .
C122 C 0.8563(7) 0.5499(7) 0.1778(2) 0.035(3) Uani 1 1 d . . .
H122 H 0.8778 0.5044 0.1831 0.043 Uiso 1 1 calc R . .
C123 C 0.7934(7) 0.5729(7) 0.1920(2) 0.042(3) Uani 1 1 d . . .
H123 H 0.7754 0.5445 0.2071 0.05 Uiso 1 1 calc R . .
C124 C 0.7572(6) 0.6362(7) 0.1843(2) 0.031(3) Uani 1 1 d . . .
H124 H 0.7125 0.6507 0.1929 0.038 Uiso 1 1 calc R . .
C125 C 0.7892(6) 0.6780(7) 0.1633(2) 0.034(3) Uani 1 1 d . . .
H125 H 0.7674 0.7235 0.1582 0.041 Uiso 1 1 calc R . .
C126 C 0.8512(6) 0.6551(6) 0.1500(2) 0.029(3) Uani 1 1 d . . .
H126 H 0.8695 0.6853 0.1354 0.034 Uiso 1 1 calc R . .
C131 C 1.0239(6) 0.5266(6) 0.1632(2) 0.029(3) Uani 1 1 d . . .
C132 C 1.0717(7) 0.4692(7) 0.1569(3) 0.039(3) Uani 1 1 d . . .
H132 H 1.0705 0.4483 0.1388 0.047 Uiso 1 1 calc R . .
C133 C 1.1220(7) 0.4411(9) 0.1767(3) 0.056(4) Uani 1 1 d . . .
H133 H 1.1525 0.4005 0.1721 0.067 Uiso 1 1 calc R . .
C134 C 1.1271(8) 0.4731(8) 0.2031(3) 0.054(4) Uani 1 1 d . . .
H134 H 1.1611 0.4551 0.2165 0.065 Uiso 1 1 calc R . .
C135 C 1.0813(7) 0.5315(6) 0.2092(2) 0.034(3) Uani 1 1 d . . .
H135 H 1.0844 0.5553 0.2267 0.041 Uiso 1 1 calc R . .
C136 C 1.0308(6) 0.5553(6) 0.1895(2) 0.029(3) Uani 1 1 d . . .
H136 H 0.9986 0.5942 0.1946 0.035 Uiso 1 1 calc R . .
B B 0.9642(7) 0.5606(7) 0.1401(3) 0.024(3) Uani 1 1 d . . .

loop_
_atom_site_aniso_label
_atom_site_aniso_U_11
_atom_site_aniso_U_22
_atom_site_aniso_U_33
_atom_site_aniso_U_23
_atom_site_aniso_U_13
_atom_site_aniso_U_12
Zn 0.0213(6) 0.0213(6) 0.0228(9) -0.0012(5) 0.0012(5) -0.0020(7)
Pt1 0.0197(2) 0.0192(2) 0.01862(19) -0.00198(16) 0.00043(17) -0.00069(17)
S2 0.0203(13) 0.0221(14) 0.0172(13) -0.0026(10) 0.0013(10) 0.0015(11)
As3 0.0221(6) 0.0205(6) 0.0239(5) -0.0010(5) -0.0014(5) -0.0009(5)
C4 0.035(7) 0.019(6) 0.029(6) -0.001(5) 0.005(5) -0.006(5)
C5 0.021(6) 0.034(7) 0.036(7) -0.017(5) -0.011(5) 0.006(5)
As6 0.0246(6) 0.0220(6) 0.0197(5) -0.0043(4) -0.0010(5) 0.0018(5)
C11 0.031(7) 0.041(7) 0.019(5) 0.007(5) 0.008(5) 0.010(5)
C12 0.037(8) 0.059(9) 0.030(7) -0.009(6) -0.015(6) 0.021(7)
C13 0.066(11) 0.069(11) 0.060(10) -0.013(8) -0.039(9) 0.021(9)
C14 0.028(7) 0.049(9) 0.071(10) -0.003(8) -0.029(7) 0.007(7)
C15 0.027(7) 0.057(9) 0.048(8) -0.003(7) -0.007(6) 0.008(6)
C16 0.049(8) 0.016(6) 0.049(7) -0.004(5) 0.004(6) 0.005(6)
C21 0.035(7) 0.036(7) 0.013(5) -0.009(5) 0.008(5) -0.018(6)
C22 0.019(6) 0.025(6) 0.029(6) -0.001(5) 0.003(5) 0.000(5)
C23 0.047(9) 0.040(8) 0.056(8) 0.015(7) -0.007(7) -0.024(7)
C24 0.057(9) 0.024(7) 0.040(7) 0.019(6) -0.005(6) -0.029(6)
C25 0.017(6) 0.060(9) 0.062(9) 0.009(8) 0.003(6) -0.004(6)
C26 0.053(8) 0.023(6) 0.003(4) -0.004(4) 0.000(5) -0.001(6)
C31 0.027(6) 0.020(6) 0.038(7) -0.006(5) 0.003(5) 0.005(5)
C32 0.054(9) 0.075(11) 0.032(7) -0.033(7) -0.002(7) -0.003(8)
C33 0.035(8) 0.100(14) 0.069(11) -0.012(10) -0.013(8) 0.017(9)
C34 0.078(13) 0.069(11) 0.053(10) -0.031(8) -0.047(9) 0.011(10)
C35 0.076(12) 0.037(8) 0.059(9) -0.001(7) -0.032(9) -0.003(8)
C36 0.037(7) 0.029(7) 0.040(7) -0.003(6) -0.028(6) 0.001(6)
C41 0.038(7) 0.028(7) 0.033(7) -0.001(5) -0.002(6) 0.000(6)
C42 0.061(9) 0.027(7) 0.042(7) -0.001(6) 0.010(7) 0.006(6)
C43 0.096(14) 0.034(8) 0.057(10) -0.008(7) 0.047(10) 0.003(9)
C44 0.051(10) 0.066(11) 0.068(10) -0.005(9) 0.044(8) 0.009(8)
C45 0.042(8) 0.042(8) 0.069(10) 0.004(7) 0.014(8) -0.016(7)
C46 0.038(8) 0.059(9) 0.038(7) -0.012(7) 0.002(6) -0.007(7)
Pt51 0.0246(2) 0.0203(2) 0.01901(19) 0.00010(17) 0.00282(18) -0.00171(17)
S52 0.0206(14) 0.0278(15) 0.0147(12) -0.0022(11) -0.0020(10) -0.0005(12)
As53 0.0348(7) 0.0204(6) 0.0245(6) 0.0000(5) 0.0037(5) -0.0009(5)
C54 0.066(10) 0.022(7) 0.034(7) 0.003(5) 0.007(6) -0.004(6)
C55 0.062(10) 0.029(7) 0.042(8) 0.014(6) 0.017(7) -0.004(7)
As56 0.0345(7) 0.0228(6) 0.0218(6) 0.0019(5) 0.0047(5) -0.0012(5)
C61 0.063(9) 0.014(6) 0.025(6) 0.006(5) -0.014(6) -0.014(6)
C62 0.048(9) 0.059(10) 0.038(7) -0.001(7) 0.006(6) 0.004(7)
C63 0.040(8) 0.059(10) 0.084(11) -0.058(9) 0.036(8) -0.013(7)
C64 0.034(8) 0.094(13) 0.046(9) -0.013(9) 0.016(7) -0.009(8)
C65 0.027(7) 0.047(8) 0.050(8) -0.026(6) 0.007(6) -0.013(6)
C66 0.032(7) 0.044(8) 0.047(8) -0.013(6) -0.003(6) 0.000(6)
C71 0.053(8) 0.014(6) 0.044(7) -0.002(5) 0.024(6) 0.003(6)
C72 0.102(14) 0.040(9) 0.048(9) -0.010(7) -0.004(9) -0.025(9)
C73 0.133(16) 0.034(8) 0.034(8) -0.009(6) 0.045(9) -0.040(9)
C74 0.077(12) 0.086(13) 0.036(8) -0.002(8) 0.012(8) -0.046(10)
C75 0.068(11) 0.059(11) 0.064(10) -0.022(9) -0.010(8) -0.028(9)
C76 0.062(10) 0.048(9) 0.044(8) -0.005(7) -0.014(7) -0.005(7)
C81 0.036(7) 0.047(8) 0.035(7) 0.003(6) -0.005(6) 0.028(7)
C82 0.085(12) 0.061(10) 0.040(8) 0.027(7) 0.042(8) 0.017(9)
C83 0.064(11) 0.098(14) 0.059(10) 0.019(10) 0.035(9) 0.036(10)
C84 0.043(9) 0.098(15) 0.057(10) 0.003(10) 0.016(8) -0.002(10)
C85 0.053(10) 0.089(14) 0.074(12) 0.017(10) 0.040(9) -0.022(10)
C86 0.042(9) 0.061(10) 0.085(11) 0.025(9) 0.020(8) -0.014(8)
C91 0.043(8) 0.029(7) 0.035(7) -0.001(5) 0.004(6) 0.013(6)
C92 0.048(9) 0.060(10) 0.028(7) 0.011(6) 0.016(6) 0.012(7)
C93 0.058(10) 0.083(12) 0.030(7) 0.008(7) -0.004(7) -0.006(9)
C94 0.051(10) 0.048(9) 0.061(9) -0.014(7) -0.009(7) -0.014(7)
C95 0.058(9) 0.054(9) 0.016(6) -0.008(6) -0.017(5) -0.016(7)
C96 0.045(8) 0.037(7) 0.034(7) 0.016(6) 0.002(6) 0.000(6)
C101 0.041(7) 0.029(7) 0.021(6) -0.005(5) -0.009(5) 0.009(6)
C102 0.039(7) 0.041(7) 0.022(6) 0.002(5) 0.003(5) 0.002(6)
C103 0.033(7) 0.038(7) 0.029(6) 0.001(6) -0.004(5) -0.004(6)
C104 0.088(11) 0.023(7) 0.023(6) -0.005(5) -0.016(7) 0.006(7)
C105 0.043(8) 0.047(8) 0.029(7) 0.001(6) 0.006(6) -0.012(7)
C106 0.031(7) 0.035(7) 0.022(6) -0.003(5) -0.003(5) 0.006(6)
C111 0.036(7) 0.015(5) 0.021(5) -0.003(4) 0.006(5) 0.004(5)
C112 0.033(7) 0.031(7) 0.039(7) -0.014(6) 0.010(6) 0.000(6)
C113 0.072(11) 0.031(7) 0.040(7) 0.001(6) 0.026(7) -0.004(7)
C114 0.071(10) 0.042(8) 0.023(6) -0.011(6) 0.023(7) -0.010(7)
C115 0.038(8) 0.051(9) 0.043(8) -0.023(7) 0.014(6) -0.007(7)
C116 0.039(8) 0.021(6) 0.038(7) 0.006(5) 0.004(6) 0.000(6)
C121 0.027(7) 0.037(7) 0.030(6) -0.008(5) -0.005(5) -0.006(6)
C122 0.036(7) 0.027(7) 0.044(7) 0.014(6) 0.012(6) 0.017(6)
C123 0.046(8) 0.048(8) 0.032(7) 0.015(6) 0.011(6) 0.009(7)
C124 0.025(6) 0.043(8) 0.026(6) -0.008(5) 0.003(5) 0.011(6)
C125 0.031(7) 0.033(7) 0.038(7) 0.004(5) -0.003(6) 0.013(6)
C126 0.016(6) 0.034(7) 0.036(7) 0.000(5) 0.002(5) -0.006(5)
C131 0.032(7) 0.025(6) 0.030(6) 0.001(5) -0.005(5) -0.005(5)
C132 0.034(7) 0.040(8) 0.043(7) 0.006(6) -0.006(6) 0.011(6)
C133 0.031(8) 0.062(10) 0.075(10) 0.001(8) -0.008(7) 0.024(7)
C134 0.046(9) 0.060(10) 0.056(9) -0.005(7) -0.023(7) 0.012(8)
C135 0.043(8) 0.027(7) 0.033(6) -0.003(5) -0.018(6) -0.002(6)
C136 0.032(7) 0.024(6) 0.031(6) -0.001(5) -0.001(5) 0.003(5)
B 0.029(8) 0.019(7) 0.024(7) 0.000(5) 0.003(5) -0.003(6)

loop_
_atom_type_symbol
_atom_type_description
_atom_type_scat_dispersion_real
_atom_type_scat_dispersion_imag
_atom_type_scat_source
C C 0.0033 0.0016 'International Tables Vol C Tables 4.2.6.8 and 6.1.1.4'
H H 0 0 'International Tables Vol C Tables 4.2.6.8 and 6.1.1.4'
As As 0.0499 2.0058 'International Tables Vol C Tables 4.2.6.8 and 6.1.1.4'
B B 0.0013 0.0007 'International Tables Vol C Tables 4.2.6.8 and 6.1.1.4'
Pt Pt -1.7033 8.3905 'International Tables Vol C Tables 4.2.6.8 and 6.1.1.4'
S S 0.1246 0.1234 'International Tables Vol C Tables 4.2.6.8 and 6.1.1.4'
Zn Zn 0.2839 1.4301 'International Tables Vol C Tables 4.2.6.8 and 6.1.1.4'

loop_
_geom_angle_atom_site_label_1
_geom_angle_atom_site_label_2
_geom_angle_atom_site_label_3
_geom_angle
_geom_angle_site_symmetry_1
_geom_angle_site_symmetry_3
_geom_angle_publ_flag
S2 Zn S2 82.62(14) 6 . ?
S2 Zn S52 135.49(9) 6 . ?
S2 Zn S52 114.49(8) . . ?
S2 Zn S52 114.49(8) 6 6 ?
S2 Zn S52 135.49(9) . 6 ?
S52 Zn S52 82.72(13) . 6 ?
S2 Zn Pt1 50.26(7) 6 . ?
S2 Zn Pt1 50.15(7) . . ?
S52 Zn Pt1 108.32(6) . . ?
S52 Zn Pt1 164.75(6) 6 . ?
S2 Zn Pt1 50.15(7) 6 6 ?
S2 Zn Pt1 50.26(7) . 6 ?
S52 Zn Pt1 164.75(6) . 6 ?
S52 Zn Pt1 108.32(6) 6 6 ?
Pt1 Zn Pt1 63.13(4) . 6 ?
S2 Zn Pt51 108.74(6) 6 6 ?
S2 Zn Pt51 164.54(7) . 6 ?
S52 Zn Pt51 50.06(6) . 6 ?
S52 Zn Pt51 50.04(7) 6 6 ?
Pt1 Zn Pt51 129.546(11) . 6 ?
Pt1 Zn Pt51 145.190(11) 6 6 ?
S2 Zn Pt51 164.54(7) 6 . ?
S2 Zn Pt51 108.74(6) . . ?
S52 Zn Pt51 50.04(7) . . ?
S52 Zn Pt51 50.06(6) 6 . ?
Pt1 Zn Pt51 145.190(11) . . ?
Pt1 Zn Pt51 129.546(11) 6 . ?
Pt51 Zn Pt51 62.38(4) 6 . ?
S2 Pt1 S2 83.87(10) . 6 ?
S2 Pt1 As6 94.12(7) . . ?
S2 Pt1 As6 175.90(7) 6 . ?
S2 Pt1 As3 174.06(7) . . ?
S2 Pt1 As3 96.50(7) 6 . ?
As6 Pt1 As3 85.87(4) . . ?
S2 Pt1 Zn 51.08(6) . . ?
S2 Pt1 Zn 51.06(6) 6 . ?
As6 Pt1 Zn 125.02(3) . . ?
As3 Pt1 Zn 133.17(3) . . ?
S2 Pt1 Pt1 48.14(6) . 6 ?
S2 Pt1 Pt1 48.02(6) 6 6 ?
As6 Pt1 Pt1 132.36(3) . 6 ?
As3 Pt1 Pt1 128.51(3) . 6 ?
Zn Pt1 Pt1 58.434(19) . 6 ?
Pt1 S2 Pt1 83.85(8) . 6 ?
Pt1 S2 Zn 78.77(8) . . ?
Pt1 S2 Zn 78.68(8) 6 . ?
C21 As3 C11 105.5(5) . . ?
C21 As3 C4 101.3(4) . . ?
C11 As3 C4 105.4(5) . . ?
C21 As3 Pt1 113.0(4) . . ?
C11 As3 Pt1 122.7(4) . . ?
C4 As3 Pt1 106.7(3) . . ?
C5 C4 As3 109.8(8) . . ?
C5 C4 H4A 109.7 . . ?
As3 C4 H4A 109.7 . . ?
C5 C4 H4B 109.7 . . ?
As3 C4 H4B 109.7 . . ?
H4A C4 H4B 108.2 . . ?
C4 C5 As6 106.6(7) . . ?
C4 C5 H5A 110.4 . . ?
As6 C5 H5A 110.4 . . ?
C4 C5 H5B 110.4 . . ?
As6 C5 H5B 110.4 . . ?
H5A C5 H5B 108.6 . . ?
C41 As6 C31 107.5(5) . . ?
C41 As6 C5 102.5(5) . . ?
C31 As6 C5 107.9(5) . . ?
C41 As6 Pt1 112.8(4) . . ?
C31 As6 Pt1 118.2(3) . . ?
C5 As6 Pt1 106.7(3) . . ?
C16 C11 C12 120.6(11) . . ?
C16 C11 As3 120.7(9) . . ?
C12 C11 As3 118.6(8) . . ?
C11 C12 C13 118.7(12) . . ?
C11 C12 H12 120.7 . . ?
C13 C12 H12 120.7 . . ?
C14 C13 C12 124.1(14) . . ?
C14 C13 H13 117.9 . . ?
C12 C13 H13 117.9 . . ?
C13 C14 C15 115.1(12) . . ?
C13 C14 H14 122.5 . . ?
C15 C14 H14 122.5 . . ?
C16 C15 C14 121.8(12) . . ?
C16 C15 H15 119.1 . . ?
C14 C15 H15 119.1 . . ?
C11 C16 C15 119.5(12) . . ?
C11 C16 H16 120.2 . . ?
C15 C16 H16 120.2 . . ?
C22 C21 C26 117.6(10) . . ?
C22 C21 As3 122.3(9) . . ?
C26 C21 As3 120.0(8) . . ?
C23 C22 C21 122.3(11) . . ?
C23 C22 H22 118.8 . . ?
C21 C22 H22 118.8 . . ?
C24 C23 C22 118.7(12) . . ?
C24 C23 H23 120.6 . . ?
C22 C23 H23 120.6 . . ?
C23 C24 C25 118.2(11) . . ?
C23 C24 H24 120.9 . . ?
C25 C24 H24 120.9 . . ?
C26 C25 C24 122.6(12) . . ?
C26 C25 H25 118.7 . . ?
C24 C25 H25 118.7 . . ?
C25 C26 C21 120.2(11) . . ?
C25 C26 H26 119.9 . . ?
C21 C26 H26 119.9 . . ?
C32 C31 C36 119.5(12) . . ?
C32 C31 As6 120.1(9) . . ?
C36 C31 As6 120.3(9) . . ?
C31 C32 C33 123.0(13) . . ?
C31 C32 H32 118.5 . . ?
C33 C32 H32 118.5 . . ?
C32 C33 C34 116.4(15) . . ?
C32 C33 H33 121.8 . . ?
C34 C33 H33 121.8 . . ?
C35 C34 C33 120.6(14) . . ?
C35 C34 H34 119.7 . . ?
C33 C34 H34 119.7 . . ?
C34 C35 C36 120.0(14) . . ?
C34 C35 H35 120 . . ?
C36 C35 H35 120 . . ?
C31 C36 C35 120.3(13) . . ?
C31 C36 H36 119.8 . . ?
C35 C36 H36 119.8 . . ?
C46 C41 C42 117.4(12) . . ?
C46 C41 As6 121.4(9) . . ?
C42 C41 As6 121.1(10) . . ?
C43 C42 C41 122.3(14) . . ?
C43 C42 H42 118.8 . . ?
C41 C42 H42 118.8 . . ?
C44 C43 C42 118.9(13) . . ?
C44 C43 H43 120.6 . . ?
C42 C43 H43 120.6 . . ?
C43 C44 C45 121.3(13) . . ?
C43 C44 H44 119.3 . . ?
C45 C44 H44 119.4 . . ?
C46 C45 C44 117.1(13) . . ?
C46 C45 H45 121.5 . . ?
C44 C45 H45 121.5 . . ?
C41 C46 C45 122.9(13) . . ?
C41 C46 H46 118.5 . . ?
C45 C46 H46 118.5 . . ?
As53 Pt51 S52 176.10(7) . . ?
As53 Pt51 S52 93.27(7) . 6 ?
S52 Pt51 S52 83.84(10) . 6 ?
As53 Pt51 As56 85.97(4) . . ?
S52 Pt51 As56 97.08(7) . . ?
S52 Pt51 As56 176.23(7) 6 . ?
As53 Pt51 Zn 128.75(3) . . ?
S52 Pt51 Zn 50.82(6) . . ?
S52 Pt51 Zn 50.82(6) 6 . ?
As56 Pt51 Zn 127.30(3) . . ?
As53 Pt51 Pt51 127.67(3) . 6 ?
S52 Pt51 Pt51 48.45(6) . 6 ?
S52 Pt51 Pt51 48.43(7) 6 6 ?
As56 Pt51 Pt51 134.48(4) . 6 ?
Zn Pt51 Pt51 58.809(19) . 6 ?
Pt51 S52 Pt51 83.12(8) . 6 ?
Pt51 S52 Zn 79.14(8) . . ?
Pt51 S52 Zn 79.12(8) 6 . ?
C61 As53 C71 102.7(5) . . ?
C61 As53 C54 108.3(5) . . ?
C71 As53 C54 107.3(5) . . ?
C61 As53 Pt51 118.6(3) . . ?
C71 As53 Pt51 112.6(4) . . ?
C54 As53 Pt51 106.9(4) . . ?
C55 C54 As53 107.8(9) . . ?
C55 C54 H54A 110.1 . . ?
As53 C54 H54A 110.1 . . ?
C55 C54 H54B 110.1 . . ?
As53 C54 H54B 110.1 . . ?
H54A C54 H54B 108.5 . . ?
C54 C55 As56 109.9(8) . . ?
C54 C55 H55A 109.7 . . ?
As56 C55 H55A 109.7 . . ?
C54 C55 H55B 109.7 . . ?
As56 C55 H55B 109.7 . . ?
H55A C55 H55B 108.2 . . ?
C81 As56 C55 106.1(6) . . ?
C81 As56 C91 100.7(5) . . ?
C55 As56 C91 105.0(6) . . ?
C81 As56 Pt51 122.3(4) . . ?
C55 As56 Pt51 107.8(4) . . ?
C91 As56 Pt51 113.4(4) . . ?
C62 C61 C66 120.2(12) . . ?
C62 C61 As53 122.0(9) . . ?
C66 C61 As53 117.6(9) . . ?
C61 C62 C63 119.8(14) . . ?
C61 C62 H62 120.1 . . ?
C63 C62 H62 120.1 . . ?
C62 C63 C64 118.9(12) . . ?
C62 C63 H63 120.5 . . ?
C64 C63 H63 120.5 . . ?
C65 C64 C63 121.9(12) . . ?
C65 C64 H64 119.1 . . ?
C63 C64 H64 119.1 . . ?
C66 C65 C64 118.7(12) . . ?
C66 C65 H65 120.6 . . ?
C64 C65 H65 120.6 . . ?
C65 C66 C61 120.0(12) . . ?
C65 C66 H66 120 . . ?
C61 C66 H66 120 . . ?
C72 C71 C76 121.7(13) . . ?
C72 C71 As53 119.7(11) . . ?
C76 C71 As53 118.6(9) . . ?
C71 C72 C73 120.8(16) . . ?
C71 C72 H72 119.6 . . ?
C73 C72 H72 119.6 . . ?
C72 C73 C74 115.5(14) . . ?
C72 C73 H73 122.2 . . ?
C74 C73 H73 122.2 . . ?
C75 C74 C73 122.4(15) . . ?
C75 C74 H74 118.8 . . ?
C73 C74 H74 118.8 . . ?
C74 C75 C76 121.8(17) . . ?
C74 C75 H75 119.1 . . ?
C76 C75 H75 119.1 . . ?
C71 C76 C75 117.4(14) . . ?
C71 C76 H76 121.3 . . ?
C75 C76 H76 121.3 . . ?
C86 C81 C82 116.5(13) . . ?
C86 C81 As56 123.0(10) . . ?
C82 C81 As56 120.2(10) . . ?
C81 C82 C83 122.4(14) . . ?
C81 C82 H82 118.8 . . ?
C83 C82 H82 118.8 . . ?
C84 C83 C82 118.6(16) . . ?
C84 C83 H83 120.7 . . ?
C82 C83 H83 120.7 . . ?
C85 C84 C83 119.4(15) . . ?
C85 C84 H84 120.3 . . ?
C83 C84 H84 120.3 . . ?
C84 C85 C86 122.0(15) . . ?
C84 C85 H85 119 . . ?
C86 C85 H85 119 . . ?
C81 C86 C85 121.0(16) . . ?
C81 C86 H86 119.5 . . ?
C85 C86 H86 119.5 . . ?
C96 C91 C92 119.5(13) . . ?
C96 C91 As56 120.4(9) . . ?
C92 C91 As56 119.9(10) . . ?
C91 C92 C93 119.0(13) . . ?
C91 C92 H92 120.5 . . ?
C93 C92 H92 120.5 . . ?
C94 C93 C92 120.3(13) . . ?
C94 C93 H93 119.8 . . ?
C92 C93 H93 119.8 . . ?
C93 C94 C95 119.9(13) . . ?
C93 C94 H94 120.1 . . ?
C95 C94 H94 120.1 . . ?
C96 C95 C94 119.9(12) . . ?
C96 C95 H95 120.1 . . ?
C94 C95 H95 120.1 . . ?
C95 C96 C91 121.3(11) . . ?
C95 C96 H96 119.3 . . ?
C91 C96 H96 119.3 . . ?
C102 C101 C106 114.4(10) . . ?
C102 C101 B 124.4(10) . . ?
C106 C101 B 121.1(11) . . ?
C103 C102 C101 121.8(11) . . ?
C103 C102 H102 119.1 . . ?
C101 C102 H102 119.1 . . ?
C104 C103 C102 122.6(12) . . ?
C104 C103 H103 118.7 . . ?
C102 C103 H103 118.7 . . ?
C103 C104 C105 118.0(11) . . ?
C103 C104 H104 121 . . ?
C105 C104 H104 121 . . ?
C106 C105 C104 119.3(12) . . ?
C106 C105 H105 120.4 . . ?
C104 C105 H105 120.4 . . ?
C105 C106 C101 123.7(12) . . ?
C105 C106 H106 118.1 . . ?
C101 C106 H106 118.1 . . ?
C112 C111 C116 115.8(10) . . ?
C112 C111 B 120.5(10) . . ?
C116 C111 B 123.5(10) . . ?
C113 C112 C111 124.3(12) . . ?
C113 C112 H112 117.8 . . ?
C111 C112 H112 117.8 . . ?
C112 C113 C114 117.5(13) . . ?
C112 C113 H113 121.2 . . ?
C114 C113 H113 121.2 . . ?
C115 C114 C113 119.3(12) . . ?
C115 C114 H114 120.4 . . ?
C113 C114 H114 120.4 . . ?
C114 C115 C116 122.5(13) . . ?
C114 C115 H115 118.8 . . ?
C116 C115 H115 118.8 . . ?
C115 C116 C111 120.5(11) . . ?
C115 C116 H116 119.7 . . ?
C111 C116 H116 119.7 . . ?
C126 C121 C122 111.9(10) . . ?
C126 C121 B 126.3(10) . . ?
C122 C121 B 121.8(10) . . ?
C123 C122 C121 124.0(11) . . ?
C123 C122 H122 118 . . ?
C121 C122 H122 118 . . ?
C124 C123 C122 120.7(11) . . ?
C124 C123 H123 119.6 . . ?
C122 C123 H123 119.6 . . ?
C123 C124 C125 116.9(11) . . ?
C123 C124 H124 121.6 . . ?
C125 C124 H124 121.6 . . ?
C126 C125 C124 121.4(11) . . ?
C126 C125 H125 119.3 . . ?
C124 C125 H125 119.3 . . ?
C125 C126 C121 125.0(11) . . ?
C125 C126 H126 117.5 . . ?
C121 C126 H126 117.5 . . ?
C136 C131 C132 115.5(11) . . ?
C136 C131 B 122.1(10) . . ?
C132 C131 B 122.4(10) . . ?
C131 C132 C133 121.7(12) . . ?
C131 C132 H132 119.2 . . ?
C133 C132 H132 119.2 . . ?
C134 C133 C132 120.3(13) . . ?
C134 C133 H133 119.9 . . ?
C132 C133 H133 119.9 . . ?
C135 C134 C133 118.0(12) . . ?
C135 C134 H134 121 . . ?
C133 C134 H134 121 . . ?
C134 C135 C136 119.8(11) . . ?
C134 C135 H135 120.1 . . ?
C136 C135 H135 120.1 . . ?
C131 C136 C135 124.7(11) . . ?
C131 C136 H136 117.7 . . ?
C135 C136 H136 117.7 . . ?
C101 B C121 110.7(9) . . ?
C101 B C111 107.7(9) . . ?
C121 B C111 109.1(9) . . ?
C101 B C131 110.0(9) . . ?
C121 B C131 110.1(9) . . ?
C111 B C131 109.0(9) . . ?

loop_
_geom_bond_atom_site_label_1
_geom_bond_atom_site_label_2
_geom_bond_distance
_geom_bond_site_symmetry_2
_geom_bond_publ_flag
Zn S2 2.377(3) 6 ?
Zn S2 2.377(3) . ?
Zn S52 2.378(3) . ?
Zn S52 2.378(3) 6 ?
Zn Pt1 2.9966(15) . ?
Zn Pt1 2.9966(15) 6 ?
Zn Pt51 3.0132(15) 6 ?
Zn Pt51 3.0132(15) . ?
Pt1 S2 2.346(3) . ?
Pt1 S2 2.350(2) 6 ?
Pt1 As6 2.3567(11) . ?
Pt1 As3 2.3614(12) . ?
Pt1 Pt1 3.1373(8) 6 ?
S2 Pt1 2.350(2) 6 ?
As3 C21 1.914(10) . ?
As3 C11 1.932(11) . ?
As3 C4 1.938(11) . ?
C4 C5 1.543(15) . ?
C4 H4A 0.99 . ?
C4 H4B 0.99 . ?
C5 As6 1.943(11) . ?
C5 H5A 0.99 . ?
C5 H5B 0.99 . ?
As6 C41 1.918(12) . ?
As6 C31 1.921(12) . ?
C11 C16 1.359(15) . ?
C11 C12 1.367(16) . ?
C12 C13 1.372(17) . ?
C12 H12 0.95 . ?
C13 C14 1.365(19) . ?
C13 H13 0.95 . ?
C14 C15 1.411(18) . ?
C14 H14 0.95 . ?
C15 C16 1.382(17) . ?
C15 H15 0.95 . ?
C16 H16 0.95 . ?
C21 C22 1.389(15) . ?
C21 C26 1.395(16) . ?
C22 C23 1.387(16) . ?
C22 H22 0.95 . ?
C23 C24 1.375(19) . ?
C23 H23 0.95 . ?
C24 C25 1.413(17) . ?
C24 H24 0.95 . ?
C25 C26 1.327(16) . ?
C25 H25 0.95 . ?
C26 H26 0.95 . ?
C31 C32 1.378(17) . ?
C31 C36 1.384(16) . ?
C32 C33 1.392(19) . ?
C32 H32 0.95 . ?
C33 C34 1.44(2) . ?
C33 H33 0.95 . ?
C34 C35 1.39(2) . ?
C34 H34 0.95 . ?
C35 C36 1.394(17) . ?
C35 H35 0.95 . ?
C36 H36 0.95 . ?
C41 C46 1.337(17) . ?
C41 C42 1.397(16) . ?
C42 C43 1.356(19) . ?
C42 H42 0.95 . ?
C43 C44 1.33(2) . ?
C43 H43 0.95 . ?
C44 C45 1.424(19) . ?
C44 H44 0.95 . ?
C45 C46 1.365(17) . ?
C45 H45 0.95 . ?
C46 H46 0.95 . ?
Pt51 As53 2.3469(12) . ?
Pt51 S52 2.352(3) . ?
Pt51 S52 2.353(2) 6 ?
Pt51 As56 2.3536(11) . ?
Pt51 Pt51 3.1211(8) 6 ?
S52 Pt51 2.353(2) 6 ?
As53 C61 1.949(13) . ?
As53 C71 1.962(13) . ?
As53 C54 1.966(12) . ?
C54 C55 1.532(17) . ?
C54 H54A 0.99 . ?
C54 H54B 0.99 . ?
C55 As56 1.941(12) . ?
C55 H55A 0.99 . ?
C55 H55B 0.99 . ?
As56 C81 1.912(13) . ?
As56 C91 1.951(13) . ?
C61 C62 1.355(17) . ?
C61 C66 1.443(16) . ?
C62 C63 1.387(17) . ?
C62 H62 0.95 . ?
C63 C64 1.396(19) . ?
C63 H63 0.95 . ?
C64 C65 1.390(18) . ?
C64 H64 0.95 . ?
C65 C66 1.348(16) . ?
C65 H65 0.95 . ?
C66 H66 0.95 . ?
C71 C72 1.381(18) . ?
C71 C76 1.389(18) . ?
C72 C73 1.392(19) . ?
C72 H72 0.95 . ?
C73 C74 1.46(2) . ?
C73 H73 0.95 . ?
C74 C75 1.30(2) . ?
C74 H74 0.95 . ?
C75 C76 1.404(18) . ?
C75 H75 0.95 . ?
C76 H76 0.95 . ?
C81 C86 1.370(18) . ?
C81 C82 1.373(18) . ?
C82 C83 1.416(19) . ?
C82 H82 0.95 . ?
C83 C84 1.36(2) . ?
C83 H83 0.95 . ?
C84 C85 1.35(2) . ?
C84 H84 0.95 . ?
C85 C86 1.38(2) . ?
C85 H85 0.95 . ?
C86 H86 0.95 . ?
C91 C96 1.365(17) . ?
C91 C92 1.384(16) . ?
C92 C93 1.402(19) . ?
C92 H92 0.95 . ?
C93 C94 1.34(2) . ?
C93 H93 0.95 . ?
C94 C95 1.395(18) . ?
C94 H94 0.95 . ?
C95 C96 1.347(16) . ?
C95 H95 0.95 . ?
C96 H96 0.95 . ?
C101 C102 1.404(17) . ?
C101 C106 1.405(16) . ?
C101 B 1.635(16) . ?
C102 C103 1.377(16) . ?
C102 H102 0.95 . ?
C103 C104 1.350(17) . ?
C103 H103 0.95 . ?
C104 C105 1.405(19) . ?
C104 H104 0.95 . ?
C105 C106 1.378(16) . ?
C105 H105 0.95 . ?
C106 H106 0.95 . ?
C111 C112 1.408(16) . ?
C111 C116 1.431(16) . ?
C111 B 1.653(16) . ?
C112 C113 1.398(17) . ?
C112 H112 0.95 . ?
C113 C114 1.43(2) . ?
C113 H113 0.95 . ?
C114 C115 1.379(19) . ?
C114 H114 0.95 . ?
C115 C116 1.386(17) . ?
C115 H115 0.95 . ?
C116 H116 0.95 . ?
C121 C126 1.403(16) . ?
C121 C122 1.418(15) . ?
C121 B 1.646(17) . ?
C122 C123 1.393(16) . ?
C122 H122 0.95 . ?
C123 C124 1.377(16) . ?
C123 H123 0.95 . ?
C124 C125 1.390(16) . ?
C124 H124 0.95 . ?
C125 C126 1.362(15) . ?
C125 H125 0.95 . ?
C126 H126 0.95 . ?
C131 C136 1.374(15) . ?
C131 C132 1.394(16) . ?
C131 B 1.671(17) . ?
C132 C133 1.417(17) . ?
C132 H132 0.95 . ?
C133 C134 1.400(19) . ?
C133 H133 0.95 . ?
C134 C135 1.381(18) . ?
C134 H134 0.95 . ?
C135 C136 1.386(15) . ?
C135 H135 0.95 . ?
C136 H136 0.95 . ?

loop_
_geom_torsion_atom_site_label_1
_geom_torsion_atom_site_label_2
_geom_torsion_atom_site_label_3
_geom_torsion_atom_site_label_4
_geom_torsion
_geom_torsion_site_symmetry_1
_geom_torsion_site_symmetry_2
_geom_torsion_site_symmetry_3
_geom_torsion_site_symmetry_4
_geom_torsion_publ_flag
S2 Zn Pt1 S2 -118.44(11) 6 . . . ?
S52 Zn Pt1 S2 107.00(10) . . . . ?
S52 Zn Pt1 S2 -118.0(3) 6 . . . ?
Pt1 Zn Pt1 S2 -59.30(8) 6 . . . ?
Pt51 Zn Pt1 S2 159.87(9) 6 . . . ?
Pt51 Zn Pt1 S2 62.15(9) . . . . ?
S2 Zn Pt1 S2 118.44(11) . . . 6 ?
S52 Zn Pt1 S2 -134.56(10) . . . 6 ?
S52 Zn Pt1 S2 0.4(3) 6 . . 6 ?
Pt1 Zn Pt1 S2 59.14(8) 6 . . 6 ?
Pt51 Zn Pt1 S2 -81.69(8) 6 . . 6 ?
Pt51 Zn Pt1 S2 -179.42(10) . . . 6 ?
S2 Zn Pt1 As6 178.50(9) 6 . . . ?
S2 Zn Pt1 As6 -63.06(9) . . . . ?
S52 Zn Pt1 As6 43.94(7) . . . . ?
S52 Zn Pt1 As6 178.9(3) 6 . . . ?
Pt1 Zn Pt1 As6 -122.35(4) 6 . . . ?
Pt51 Zn Pt1 As6 96.81(4) 6 . . . ?
Pt51 Zn Pt1 As6 -0.91(7) . . . . ?
S2 Zn Pt1 As3 56.05(9) 6 . . . ?
S2 Zn Pt1 As3 174.49(9) . . . . ?
S52 Zn Pt1 As3 -78.51(8) . . . . ?
S52 Zn Pt1 As3 56.4(3) 6 . . . ?
Pt1 Zn Pt1 As3 115.19(5) 6 . . . ?
Pt51 Zn Pt1 As3 -25.64(6) 6 . . . ?
Pt51 Zn Pt1 As3 -123.37(5) . . . . ?
S2 Zn Pt1 Pt1 -59.14(8) 6 . . 6 ?
S2 Zn Pt1 Pt1 59.30(8) . . . 6 ?
S52 Zn Pt1 Pt1 166.30(6) . . . 6 ?
S52 Zn Pt1 Pt1 -58.7(3) 6 . . 6 ?
Pt51 Zn Pt1 Pt1 -140.83(3) 6 . . 6 ?
Pt51 Zn Pt1 Pt1 121.44(5) . . . 6 ?
S2 Pt1 S2 Pt1 36.18(11) 6 . . 6 ?
As6 Pt1 S2 Pt1 -147.41(6) . . . 6 ?
As3 Pt1 S2 Pt1 -57.7(7) . . . 6 ?
Zn Pt1 S2 Pt1 79.64(7) . . . 6 ?
S2 Pt1 S2 Zn -43.46(8) 6 . . . ?
As6 Pt1 S2 Zn 132.95(6) . . . . ?
As3 Pt1 S2 Zn -137.4(6) . . . . ?
Pt1 Pt1 S2 Zn -79.64(7) 6 . . . ?
S2 Zn S2 Pt1 42.99(5) 6 . . . ?
S52 Zn S2 Pt1 -94.00(9) . . . . ?
S52 Zn S2 Pt1 160.66(11) 6 . . . ?
Pt1 Zn S2 Pt1 85.89(7) 6 . . . ?
Pt51 Zn S2 Pt1 -95.4(3) 6 . . . ?
Pt51 Zn S2 Pt1 -147.79(4) . . . . ?
S2 Zn S2 Pt1 -42.90(5) 6 . . 6 ?
S52 Zn S2 Pt1 -179.89(8) . . . 6 ?
S52 Zn S2 Pt1 74.77(14) 6 . . 6 ?
Pt1 Zn S2 Pt1 -85.89(7) . . . 6 ?
Pt51 Zn S2 Pt1 178.7(2) 6 . . 6 ?
Pt51 Zn S2 Pt1 126.32(5) . . . 6 ?
S2 Pt1 As3 C21 12.5(7) . . . . ?
S2 Pt1 As3 C21 -80.8(3) 6 . . . ?
As6 Pt1 As3 C21 102.6(3) . . . . ?
Zn Pt1 As3 C21 -121.2(3) . . . . ?
Pt1 Pt1 As3 C21 -41.1(3) 6 . . . ?
S2 Pt1 As3 C11 140.6(7) . . . . ?
S2 Pt1 As3 C11 47.4(4) 6 . . . ?
As6 Pt1 As3 C11 -129.3(4) . . . . ?
Zn Pt1 As3 C11 6.9(4) . . . . ?
Pt1 Pt1 As3 C11 87.0(4) 6 . . . ?
S2 Pt1 As3 C4 -97.9(7) . . . . ?
S2 Pt1 As3 C4 168.8(4) 6 . . . ?
As6 Pt1 As3 C4 -7.8(3) . . . . ?
Zn Pt1 As3 C4 128.3(3) . . . . ?
Pt1 Pt1 As3 C4 -151.5(3) 6 . . . ?
C21 As3 C4 C5 -79.4(8) . . . . ?
C11 As3 C4 C5 170.9(8) . . . . ?
Pt1 As3 C4 C5 39.0(8) . . . . ?
As3 C4 C5 As6 -53.3(9) . . . . ?
C4 C5 As6 C41 -73.6(8) . . . . ?
C4 C5 As6 C31 173.2(7) . . . . ?
C4 C5 As6 Pt1 45.2(8) . . . . ?
S2 Pt1 As6 C41 -91.1(4) . . . . ?
S2 Pt1 As6 C41 -30.5(11) 6 . . . ?
As3 Pt1 As6 C41 94.9(4) . . . . ?
Zn Pt1 As6 C41 -47.0(4) . . . . ?
Pt1 Pt1 As6 C41 -123.9(4) 6 . . . ?
S2 Pt1 As6 C31 35.5(4) . . . . ?
S2 Pt1 As6 C31 96.0(11) 6 . . . ?
As3 Pt1 As6 C31 -138.6(4) . . . . ?
Zn Pt1 As6 C31 79.5(4) . . . . ?
Pt1 Pt1 As6 C31 2.6(4) 6 . . . ?
S2 Pt1 As6 C5 157.1(4) . . . . ?
S2 Pt1 As6 C5 -142.3(11) 6 . . . ?
As3 Pt1 As6 C5 -16.9(3) . . . . ?
Zn Pt1 As6 C5 -158.8(3) . . . . ?
Pt1 Pt1 As6 C5 124.3(3) 6 . . . ?
C21 As3 C11 C16 -92.5(10) . . . . ?
C4 As3 C11 C16 14.2(11) . . . . ?
Pt1 As3 C11 C16 136.3(9) . . . . ?
C21 As3 C11 C12 90.6(11) . . . . ?
C4 As3 C11 C12 -162.7(10) . . . . ?
Pt1 As3 C11 C12 -40.7(11) . . . . ?
C16 C11 C12 C13 3(2) . . . . ?
As3 C11 C12 C13 179.5(11) . . . . ?
C11 C12 C13 C14 0(2) . . . . ?
C12 C13 C14 C15 -3(2) . . . . ?
C13 C14 C15 C16 5(2) . . . . ?
C12 C11 C16 C15 -1.1(19) . . . . ?
As3 C11 C16 C15 -178.0(10) . . . . ?
C14 C15 C16 C11 -3(2) . . . . ?
C11 As3 C21 C22 20.1(10) . . . . ?
C4 As3 C21 C22 -89.5(9) . . . . ?
Pt1 As3 C21 C22 156.8(8) . . . . ?
C11 As3 C21 C26 -159.2(8) . . . . ?
C4 As3 C21 C26 91.1(9) . . . . ?
Pt1 As3 C21 C26 -22.6(9) . . . . ?
C26 C21 C22 C23 -1.2(16) . . . . ?
As3 C21 C22 C23 179.4(9) . . . . ?
C21 C22 C23 C24 -3.4(19) . . . . ?
C22 C23 C24 C25 4(2) . . . . ?
C23 C24 C25 C26 1(2) . . . . ?
C24 C25 C26 C21 -5.8(19) . . . . ?
C22 C21 C26 C25 5.8(15) . . . . ?
As3 C21 C26 C25 -174.8(9) . . . . ?
C41 As6 C31 C32 164.7(10) . . . . ?
C5 As6 C31 C32 -85.4(11) . . . . ?
Pt1 As6 C31 C32 35.6(11) . . . . ?
C41 As6 C31 C36 -11.1(10) . . . . ?
C5 As6 C31 C36 98.8(10) . . . . ?
Pt1 As6 C31 C36 -140.1(8) . . . . ?
C36 C31 C32 C33 -3(2) . . . . ?
As6 C31 C32 C33 -178.4(12) . . . . ?
C31 C32 C33 C34 0(2) . . . . ?
C32 C33 C34 C35 3(2) . . . . ?
C33 C34 C35 C36 -3(2) . . . . ?
C32 C31 C36 C35 2.4(18) . . . . ?
As6 C31 C36 C35 178.1(9) . . . . ?
C34 C35 C36 C31 0(2) . . . . ?
C31 As6 C41 C46 -116.1(11) . . . . ?
C5 As6 C41 C46 130.4(11) . . . . ?
Pt1 As6 C41 C46 16.0(12) . . . . ?
C31 As6 C41 C42 68.4(11) . . . . ?
C5 As6 C41 C42 -45.1(11) . . . . ?
Pt1 As6 C41 C42 -159.5(9) . . . . ?
C46 C41 C42 C43 0(2) . . . . ?
As6 C41 C42 C43 175.7(11) . . . . ?
C41 C42 C43 C44 -2(2) . . . . ?
C42 C43 C44 C45 4(3) . . . . ?
C43 C44 C45 C46 -4(2) . . . . ?
C42 C41 C46 C45 0(2) . . . . ?
As6 C41 C46 C45 -175.4(11) . . . . ?
C44 C45 C46 C41 1(2) . . . . ?
S2 Zn Pt51 As53 57.6(3) 6 . . . ?
S2 Zn Pt51 As53 -78.32(7) . . . . ?
S52 Zn Pt51 As53 175.02(9) . . . . ?
S52 Zn Pt51 As53 55.96(10) 6 . . . ?
Pt1 Zn Pt51 As53 -124.11(5) . . . . ?
Pt1 Zn Pt51 As53 -24.85(6) 6 . . . ?
Pt51 Zn Pt51 As53 115.48(5) 6 . . . ?
S2 Zn Pt51 S52 -117.4(3) 6 . . . ?
S2 Zn Pt51 S52 106.66(10) . . . . ?
S52 Zn Pt51 S52 -119.06(11) 6 . . . ?
Pt1 Zn Pt51 S52 60.87(8) . . . . ?
Pt1 Zn Pt51 S52 160.13(8) 6 . . . ?
Pt51 Zn Pt51 S52 -59.54(8) 6 . . . ?
S2 Zn Pt51 S52 1.6(3) 6 . . 6 ?
S2 Zn Pt51 S52 -134.27(11) . . . 6 ?
S52 Zn Pt51 S52 119.06(11) . . . 6 ?
Pt1 Zn Pt51 S52 179.93(10) . . . 6 ?
Pt1 Zn Pt51 S52 -80.81(9) 6 . . 6 ?
Pt51 Zn Pt51 S52 59.52(9) 6 . . 6 ?
S2 Zn Pt51 As56 177.5(3) 6 . . . ?
S2 Zn Pt51 As56 41.56(8) . . . . ?
S52 Zn Pt51 As56 -65.10(9) . . . . ?
S52 Zn Pt51 As56 175.83(10) 6 . . . ?
Pt1 Zn Pt51 As56 -4.23(8) . . . . ?
Pt1 Zn Pt51 As56 95.03(4) 6 . . . ?
Pt51 Zn Pt51 As56 -124.65(5) 6 . . . ?
S2 Zn Pt51 Pt51 -57.9(3) 6 . . 6 ?
S2 Zn Pt51 Pt51 166.21(6) . . . 6 ?
S52 Zn Pt51 Pt51 59.54(8) . . . 6 ?
S52 Zn Pt51 Pt51 -59.52(9) 6 . . 6 ?
Pt1 Zn Pt51 Pt51 120.42(5) . . . 6 ?
Pt1 Zn Pt51 Pt51 -140.33(3) 6 . . 6 ?
As53 Pt51 S52 Pt51 -5.1(11) . . . 6 ?
S52 Pt51 S52 Pt51 37.23(11) 6 . . 6 ?
As56 Pt51 S52 Pt51 -146.45(6) . . . 6 ?
Zn Pt51 S52 Pt51 80.19(7) . . . 6 ?
As53 Pt51 S52 Zn -85.3(11) . . . . ?
S52 Pt51 S52 Zn -42.96(8) 6 . . . ?
As56 Pt51 S52 Zn 133.36(6) . . . . ?
Pt51 Pt51 S52 Zn -80.19(7) 6 . . . ?
S2 Zn S52 Pt51 160.28(11) 6 . . . ?
S2 Zn S52 Pt51 -94.53(9) . . . . ?
S52 Zn S52 Pt51 42.50(5) 6 . . . ?
Pt1 Zn S52 Pt51 -148.31(4) . . . . ?
Pt1 Zn S52 Pt51 -94.9(3) 6 . . . ?
Pt51 Zn S52 Pt51 84.99(7) 6 . . . ?
S2 Zn S52 Pt51 75.29(14) 6 . . 6 ?
S2 Zn S52 Pt51 -179.53(8) . . . 6 ?
S52 Zn S52 Pt51 -42.49(4) 6 . . 6 ?
Pt1 Zn S52 Pt51 126.69(5) . . . 6 ?
Pt1 Zn S52 Pt51 -179.9(2) 6 . . 6 ?
Pt51 Zn S52 Pt51 -84.99(7) . . . 6 ?
S52 Pt51 As53 C61 79.7(11) . . . . ?
S52 Pt51 As53 C61 37.6(4) 6 . . . ?
As56 Pt51 As53 C61 -138.7(4) . . . . ?
Zn Pt51 As53 C61 -2.4(4) . . . . ?
Pt51 Pt51 As53 C61 74.9(4) 6 . . . ?
S52 Pt51 As53 C71 -40.1(11) . . . . ?
S52 Pt51 As53 C71 -82.2(4) 6 . . . ?
As56 Pt51 As53 C71 101.5(4) . . . . ?
Zn Pt51 As53 C71 -122.3(4) . . . . ?
Pt51 Pt51 As53 C71 -44.9(4) 6 . . . ?
S52 Pt51 As53 C54 -157.7(11) . . . . ?
S52 Pt51 As53 C54 160.2(4) 6 . . . ?
As56 Pt51 As53 C54 -16.1(4) . . . . ?
Zn Pt51 As53 C54 120.2(4) . . . . ?
Pt51 Pt51 As53 C54 -162.5(4) 6 . . . ?
C61 As53 C54 C55 172.0(8) . . . . ?
C71 As53 C54 C55 -77.7(9) . . . . ?
Pt51 As53 C54 C55 43.2(9) . . . . ?
As53 C54 C55 As56 -50.3(11) . . . . ?
C54 C55 As56 C81 169.4(9) . . . . ?
C54 C55 As56 C91 -84.5(10) . . . . ?
C54 C55 As56 Pt51 36.8(10) . . . . ?
As53 Pt51 As56 C81 -130.4(5) . . . . ?
S52 Pt51 As56 C81 47.2(5) . . . . ?
S52 Pt51 As56 C81 151.1(12) 6 . . . ?
Zn Pt51 As56 C81 92.3(5) . . . . ?
Pt51 Pt51 As56 C81 11.7(5) 6 . . . ?
As53 Pt51 As56 C55 -7.1(5) . . . . ?
S52 Pt51 As56 C55 170.4(5) . . . . ?
S52 Pt51 As56 C55 -85.6(12) 6 . . . ?
Zn Pt51 As56 C55 -144.5(5) . . . . ?
Pt51 Pt51 As56 C55 135.0(5) 6 . . . ?
As53 Pt51 As56 C91 108.7(4) . . . . ?
S52 Pt51 As56 C91 -73.7(4) . . . . ?
S52 Pt51 As56 C91 30.2(12) 6 . . . ?
Zn Pt51 As56 C91 -28.6(4) . . . . ?
Pt51 Pt51 As56 C91 -109.2(4) 6 . . . ?
C71 As53 C61 C62 -26.4(11) . . . . ?
C54 As53 C61 C62 86.9(11) . . . . ?
Pt51 As53 C61 C62 -151.2(9) . . . . ?
C71 As53 C61 C66 159.1(9) . . . . ?
C54 As53 C61 C66 -87.6(10) . . . . ?
Pt51 As53 C61 C66 34.3(10) . . . . ?
C66 C61 C62 C63 -6(2) . . . . ?
As53 C61 C62 C63 179.4(11) . . . . ?
C61 C62 C63 C64 5(2) . . . . ?
C62 C63 C64 C65 -4(3) . . . . ?
C63 C64 C65 C66 3(2) . . . . ?
C64 C65 C66 C61 -4(2) . . . . ?
C62 C61 C66 C65 5.7(19) . . . . ?
As53 C61 C66 C65 -179.7(10) . . . . ?
C61 As53 C71 C72 85.6(11) . . . . ?
C54 As53 C71 C72 -28.5(12) . . . . ?
Pt51 As53 C71 C72 -145.8(10) . . . . ?
C61 As53 C71 C76 -97.1(10) . . . . ?
C54 As53 C71 C76 148.8(10) . . . . ?
Pt51 As53 C71 C76 31.5(11) . . . . ?
C76 C71 C72 C73 0(2) . . . . ?
As53 C71 C72 C73 177.7(10) . . . . ?
C71 C72 C73 C74 4(2) . . . . ?
C72 C73 C74 C75 -3(2) . . . . ?
C73 C74 C75 C76 -2(3) . . . . ?
C72 C71 C76 C75 -5(2) . . . . ?
As53 C71 C76 C75 177.2(11) . . . . ?
C74 C75 C76 C71 6(2) . . . . ?
C55 As56 C81 C86 11.1(14) . . . . ?
C91 As56 C81 C86 -98.1(13) . . . . ?
Pt51 As56 C81 C86 135.1(11) . . . . ?
C55 As56 C81 C82 -175.3(12) . . . . ?
C91 As56 C81 C82 75.5(12) . . . . ?
Pt51 As56 C81 C82 -51.2(13) . . . . ?
C86 C81 C82 C83 -5(2) . . . . ?
As56 C81 C82 C83 -178.8(13) . . . . ?
C81 C82 C83 C84 4(3) . . . . ?
C82 C83 C84 C85 -3(3) . . . . ?
C83 C84 C85 C86 2(3) . . . . ?
C82 C81 C86 C85 4(2) . . . . ?
As56 C81 C86 C85 178.0(13) . . . . ?
C84 C85 C86 C81 -3(3) . . . . ?
C81 As56 C91 C96 -123.7(10) . . . . ?
C55 As56 C91 C96 126.2(10) . . . . ?
Pt51 As56 C91 C96 8.7(11) . . . . ?
C81 As56 C91 C92 52.6(11) . . . . ?
C55 As56 C91 C92 -57.5(11) . . . . ?
Pt51 As56 C91 C92 -175.0(9) . . . . ?
C96 C91 C92 C93 -0.2(19) . . . . ?
As56 C91 C92 C93 -176.5(10) . . . . ?
C91 C92 C93 C94 2(2) . . . . ?
C92 C93 C94 C95 -1(2) . . . . ?
C93 C94 C95 C96 -1(2) . . . . ?
C94 C95 C96 C91 3(2) . . . . ?
C92 C91 C96 C95 -2.2(19) . . . . ?
As56 C91 C96 C95 174.1(10) . . . . ?
C106 C101 C102 C103 -1.5(17) . . . . ?
B C101 C102 C103 -177.8(11) . . . . ?
C101 C102 C103 C104 2.8(19) . . . . ?
C102 C103 C104 C105 -1.1(18) . . . . ?
C103 C104 C105 C106 -1.8(18) . . . . ?
C104 C105 C106 C101 3.2(19) . . . . ?
C102 C101 C106 C105 -1.5(17) . . . . ?
B C101 C106 C105 175.0(11) . . . . ?
C116 C111 C112 C113 -1.9(16) . . . . ?
B C111 C112 C113 174.2(11) . . . . ?
C111 C112 C113 C114 3.3(17) . . . . ?
C112 C113 C114 C115 -2.7(17) . . . . ?
C113 C114 C115 C116 1.0(19) . . . . ?
C114 C115 C116 C111 0.4(18) . . . . ?
C112 C111 C116 C115 0.0(16) . . . . ?
B C111 C116 C115 -176.0(11) . . . . ?
C126 C121 C122 C123 -1.8(17) . . . . ?
B C121 C122 C123 180.0(12) . . . . ?
C121 C122 C123 C124 4(2) . . . . ?
C122 C123 C124 C125 -4.4(19) . . . . ?
C123 C124 C125 C126 3.6(18) . . . . ?
C124 C125 C126 C121 -2.0(19) . . . . ?
C122 C121 C126 C125 1.0(17) . . . . ?
B C121 C126 C125 179.1(11) . . . . ?
C136 C131 C132 C133 2.1(18) . . . . ?
B C131 C132 C133 179.9(12) . . . . ?
C131 C132 C133 C134 -3(2) . . . . ?
C132 C133 C134 C135 1(2) . . . . ?
C133 C134 C135 C136 2(2) . . . . ?
C132 C131 C136 C135 0.7(18) . . . . ?
B C131 C136 C135 -177.2(11) . . . . ?
C134 C135 C136 C131 -3(2) . . . . ?
C102 C101 B C121 -18.2(15) . . . . ?
C106 C101 B C121 165.7(10) . . . . ?
C102 C101 B C111 -137.5(11) . . . . ?
C106 C101 B C111 46.5(14) . . . . ?
C102 C101 B C131 103.8(13) . . . . ?
C106 C101 B C131 -72.3(13) . . . . ?
C126 C121 B C101 -99.0(13) . . . . ?
C122 C121 B C101 78.9(13) . . . . ?
C126 C121 B C111 19.4(15) . . . . ?
C122 C121 B C111 -162.7(10) . . . . ?
C126 C121 B C131 139.0(11) . . . . ?
C122 C121 B C131 -43.0(14) . . . . ?
C112 C111 B C101 52.8(13) . . . . ?
C116 C111 B C101 -131.4(11) . . . . ?
C112 C111 B C121 -67.5(12) . . . . ?
C116 C111 B C121 108.3(12) . . . . ?
C112 C111 B C131 172.2(9) . . . . ?
C116 C111 B C131 -12.1(14) . . . . ?
C136 C131 B C101 -155.9(11) . . . . ?
C132 C131 B C101 26.4(15) . . . . ?
C136 C131 B C121 -33.6(14) . . . . ?
C132 C131 B C121 148.8(11) . . . . ?
C136 C131 B C111 86.1(13) . . . . ?
C132 C131 B C111 -91.5(13) . . . . ?

loop_
_platon_squeeze_void_nr
_platon_squeeze_void_average_x
_platon_squeeze_void_average_y
_platon_squeeze_void_average_z
_platon_squeeze_void_volume
_platon_squeeze_void_count_electrons
1 -0.052 -0.052 0.000 839.9 394.1
2 0.051 0.052 0.500 839.9 385.7
3 0.448 0.552 0.250 839.9 381.9
4 0.551 0.448 0.750 839.9 398.1
